data_4503913
loop_
_publ_author_name
'Hao, Zheng-Ming'
'Zhang, Xian-Ming'

_publ_section_title
;
 Ligand Concentration Controlled Supramolecular Isomerism in Two CuSCN
 Based Coordination Polymers with in Situ Synthesized
 4,4&#x2018;-Dipyridylsulfide as a Co-Ligand
;
_journal_issue 1
_journal_name_full 'Crystal Growth &amp; Design'
_journal_page_first 64
_journal_paper_doi 10.1021/cg060371c
_journal_volume 7
_journal_year 2007
_chemical_formula_sum 'C12 H8 Cu2 N4 S3'
_chemical_formula_weight 431.48
_chemical_name_systematic
; 
 ? 
;
_space_group_IT_number 13
_symmetry_cell_setting monoclinic
_symmetry_space_group_name_Hall '-P 2yc'
_symmetry_space_group_name_H-M 'P 1 2/c 1'
_atom_sites_solution_hydrogens geom
_atom_sites_solution_primary direct
_atom_sites_solution_secondary difmap
_audit_creation_method SHELXL-97
_cell_angle_alpha 90.00
_cell_angle_beta 104.855(3)
_cell_angle_gamma 90.00
_cell_formula_units_Z 2
_cell_length_a 9.2011(17)
_cell_length_b 5.7246(10)
_cell_length_c 14.876(3)
_cell_measurement_temperature 298(2)
_cell_volume 757.4(2)
_computing_cell_refinement 'SMART (Bruker, 2001)'
_computing_data_collection 'SMART (Bruker, 2001)'
_computing_data_reduction 'SAINT (Bruker, 2001)'
_computing_molecular_graphics 'ORTEP-II (Johnson, 1976)'
_computing_publication_material 'SHELXL-97 (Sheldrick, 1997)'
_computing_structure_refinement 'SHELXL-97 (Sheldrick, 1997)'
_computing_structure_solution 'SHELXS-97 (Sheldrick, 1990)'
_diffrn_ambient_temperature 298(2)
_diffrn_measured_fraction_theta_full 0.991
_diffrn_measured_fraction_theta_max 0.991
_diffrn_measurement_device_type 'Bruker Apex CCD Diffractometer'
_diffrn_measurement_method '\f and \w scan'
_diffrn_radiation_monochromator graphite
_diffrn_radiation_source 'fine-focus sealed tube'
_diffrn_radiation_type MoK\a
_diffrn_radiation_wavelength 0.71073
_diffrn_reflns_av_R_equivalents 0.0790
_diffrn_reflns_av_sigmaI/netI 0.1058
_diffrn_reflns_limit_h_max 11
_diffrn_reflns_limit_h_min -11
_diffrn_reflns_limit_k_max 7
_diffrn_reflns_limit_k_min -5
_diffrn_reflns_limit_l_max 17
_diffrn_reflns_limit_l_min -18
_diffrn_reflns_number 3849
_diffrn_reflns_theta_full 26.00
_diffrn_reflns_theta_max 26.00
_diffrn_reflns_theta_min 2.29
_diffrn_standards_decay_% 0
_diffrn_standards_interval_count 0
_diffrn_standards_number 0
_exptl_absorpt_coefficient_mu 3.216
_exptl_absorpt_correction_T_max 0.8821
_exptl_absorpt_correction_T_min 0.5516
_exptl_absorpt_correction_type empirical
_exptl_absorpt_process_details 'SADABS, Sheldrick 1997'
_exptl_crystal_colour yellowish
_exptl_crystal_density_diffrn 1.892
_exptl_crystal_density_method 'not measured'
_exptl_crystal_description block
_exptl_crystal_F_000 428
_exptl_crystal_size_max 0.21
_exptl_crystal_size_mid 0.14
_exptl_crystal_size_min 0.04
_refine_diff_density_max 0.739
_refine_diff_density_min -0.641
_refine_diff_density_rms 0.171
_refine_ls_extinction_method none
_refine_ls_goodness_of_fit_ref 0.950
_refine_ls_hydrogen_treatment mixed
_refine_ls_matrix_type full
_refine_ls_number_parameters 96
_refine_ls_number_reflns 1475
_refine_ls_number_restraints 0
_refine_ls_restrained_S_all 0.950
_refine_ls_R_factor_all 0.1191
_refine_ls_R_factor_gt 0.0716
_refine_ls_shift/su_max 0.000
_refine_ls_shift/su_mean 0.000
_refine_ls_structure_factor_coef Fsqd
_refine_ls_weighting_details 'calc w=1/[\s^2^(Fo^2^)+(0.0996P)^2^+0.0000P] where P=(Fo^2^+2Fc^2^)/3'
_refine_ls_weighting_scheme calc
_refine_ls_wR_factor_gt 0.1711
_refine_ls_wR_factor_ref 0.1961
_reflns_number_gt 828
_reflns_number_total 1475
_reflns_threshold_expression >2sigma(I)
_cod_data_source_file cg060371csi20060618_112659.cif
_cod_data_source_block 2
_cod_depositor_comments
;
The following automatic conversions were performed:

'_exptl_absorpt_correction_type' value 'Empirical' changed to
'empirical' according to
/home/saulius/struct/CIF-dictionaries/cif_core.dic dictionary named
'cif_core.dic' version 2.4.1 from 2010-06-29.

Automatic conversion script
Id: cif_fix_values 1715 2011-07-08 13:25:40Z adriana 
;
_cod_original_sg_symbol_H-M P2/c
_cod_database_code 4503913

loop_
_symmetry_equiv_pos_as_xyz
'x, y, z'
'-x, y, -z+1/2'
'-x, -y, -z'
'x, -y, z-1/2'

loop_
_atom_site_label
_atom_site_type_symbol
_atom_site_fract_x
_atom_site_fract_y
_atom_site_fract_z
_atom_site_U_iso_or_equiv
_atom_site_adp_type
_atom_site_occupancy
_atom_site_symmetry_multiplicity
_atom_site_calc_flag
_atom_site_refinement_flags
Cu1 Cu 0.62997(14) 0.38965(17) 0.48409(9) 0.0585(5) Uani 1 1 d .
S1 S 1.0000 1.0205(5) 0.2500 0.0496(9) Uani 1 2 d S
S2 S 0.6331(3) -0.3535(3) 0.61374(15) 0.0453(6) Uani 1 1 d .
N1 N 0.7339(8) 0.5560(12) 0.3987(5) 0.0463(18) Uani 1 1 d .
N2 N 0.6783(8) 0.0849(12) 0.5421(6) 0.054(2) Uani 1 1 d .
C1 C 0.6780(10) 0.7544(15) 0.3562(6) 0.050(2) Uani 1 1 d .
H1A H 0.5830 0.8023 0.3596 0.060 Uiso 1 1 calc R
C2 C 0.7555(10) 0.8920(13) 0.3072(6) 0.046(2) Uani 1 1 d .
H2A H 0.7115 1.0275 0.2779 0.055 Uiso 1 1 calc R
C3 C 0.8957(9) 0.8292(13) 0.3018(5) 0.0390(19) Uani 1 1 d .
C4 C 0.9549(10) 0.6228(14) 0.3462(6) 0.049(2) Uani 1 1 d .
H4A H 1.0505 0.5733 0.3446 0.059 Uiso 1 1 calc R
C5 C 0.8716(10) 0.4942(14) 0.3920(6) 0.047(2) Uani 1 1 d .
H5A H 0.9125 0.3557 0.4202 0.057 Uiso 1 1 calc R
C6 C 0.6625(9) -0.0943(13) 0.5726(6) 0.044(2) Uani 1 1 d .

loop_
_atom_site_aniso_label
_atom_site_aniso_U_11
_atom_site_aniso_U_22
_atom_site_aniso_U_33
_atom_site_aniso_U_23
_atom_site_aniso_U_13
_atom_site_aniso_U_12
Cu1 0.0728(9) 0.0338(7) 0.0756(10) 0.0086(5) 0.0312(7) -0.0051(5)
S1 0.053(2) 0.0377(16) 0.065(2) 0.000 0.0282(17) 0.000
S2 0.0513(14) 0.0308(11) 0.0498(14) 0.0025(9) 0.0053(11) -0.0035(9)
N1 0.051(5) 0.038(4) 0.050(5) 0.003(3) 0.013(4) -0.005(3)
N2 0.046(4) 0.026(4) 0.082(6) -0.004(4) 0.001(4) 0.001(3)
C1 0.050(5) 0.045(5) 0.058(6) 0.009(4) 0.023(5) 0.005(4)
C2 0.051(5) 0.037(4) 0.050(6) 0.017(4) 0.016(4) 0.007(4)
C3 0.047(5) 0.032(4) 0.040(5) -0.009(3) 0.016(4) -0.007(4)
C4 0.043(5) 0.050(5) 0.057(6) 0.001(4) 0.017(5) -0.001(4)
C5 0.062(6) 0.031(4) 0.050(6) 0.003(4) 0.017(5) 0.001(4)
C6 0.039(5) 0.024(4) 0.059(6) -0.002(4) -0.005(4) 0.001(3)

loop_
_atom_type_symbol
_atom_type_description
_atom_type_scat_dispersion_real
_atom_type_scat_dispersion_imag
_atom_type_scat_source
C C 0.0033 0.0016 'International Tables Vol C Tables 4.2.6.8 and 6.1.1.4'
H H 0.0000 0.0000 'International Tables Vol C Tables 4.2.6.8 and 6.1.1.4'
N N 0.0061 0.0033 'International Tables Vol C Tables 4.2.6.8 and 6.1.1.4'
S S 0.1246 0.1234 'International Tables Vol C Tables 4.2.6.8 and 6.1.1.4'
Cu Cu 0.3201 1.2651 'International Tables Vol C Tables 4.2.6.8 and 6.1.1.4'

loop_
_geom_angle_atom_site_label_1
_geom_angle_atom_site_label_2
_geom_angle_atom_site_label_3
_geom_angle
_geom_angle_site_symmetry_1
_geom_angle_site_symmetry_3
N2 Cu1 N1 127.7(3) . .
N2 Cu1 S2 103.7(2) . 1_565
N1 Cu1 S2 107.7(2) . 1_565
N2 Cu1 S2 105.2(2) . 3_656
N1 Cu1 S2 102.6(2) . 3_656
S2 Cu1 S2 109.10(7) 1_565 3_656
N2 Cu1 Cu1 115.5(2) . 3_666
N1 Cu1 Cu1 116.7(2) . 3_666
S2 Cu1 Cu1 55.74(7) 1_565 3_666
S2 Cu1 Cu1 53.36(6) 3_656 3_666
C3 S1 C3 103.0(5) 2_755 .
C6 S2 Cu1 102.7(3) . 1_545
C6 S2 Cu1 94.9(3) . 3_656
Cu1 S2 Cu1 70.90(7) 1_545 3_656
C1 N1 C5 116.4(7) . .
C1 N1 Cu1 120.8(6) . .
C5 N1 Cu1 122.1(6) . .
C6 N2 Cu1 160.0(7) . .
N1 C1 C2 122.9(8) . .
C3 C2 C1 120.2(8) . .
C2 C3 C4 117.2(7) . .
C2 C3 S1 119.5(6) . .
C4 C3 S1 122.9(6) . .
C5 C4 C3 119.5(8) . .
N1 C5 C4 123.8(8) . .
N2 C6 S2 177.8(9) . .

loop_
_geom_bond_atom_site_label_1
_geom_bond_atom_site_label_2
_geom_bond_distance
_geom_bond_site_symmetry_2
Cu1 N2 1.947(7) .
Cu1 N1 2.014(7) .
Cu1 S2 2.420(2) 1_565
Cu1 S2 2.493(3) 3_656
Cu1 Cu1 2.850(2) 3_666
S1 C3 1.759(8) 2_755
S1 C3 1.759(8) .
S2 C6 1.653(8) .
S2 Cu1 2.420(2) 1_545
S2 Cu1 2.493(3) 3_656
N1 C1 1.337(10) .
N1 C5 1.344(11) .
N2 C6 1.146(10) .
C1 C2 1.389(11) .
C2 C3 1.360(11) .
C3 C4 1.394(11) .
C4 C5 1.364(11) .
